data_2213246
loop_
_publ_author_name
'Maroszov\'a, Jaroslava'
'Findor\'akov\'a, Lenka'
'Gy\"oryv\'a, Katar\'ina'
'Moncol, Jan'
'Meln\'ik, Milan'

_publ_section_title
;
 Bis(2-chlorobenzoato-\k^2^<i>O</i>,<i>O</i>')bis[methyl
 <i>N</i>-(3-pyridyl)carbamato-\k<i>N</i>]zinc(II)
;
_journal_coeditor_code CI2367
_journal_issue 5
_journal_name_full 'Acta Crystallographica Section E'
_journal_page_first m1520
_journal_page_last m1520
_journal_paper_doi 10.1107/S1600536807019836
_journal_volume 63
_journal_year 2007
_chemical_formula_iupac '[Zn (C7 H4 Cl O2)2 (C7 H8 N2 O2)2]'
_chemical_formula_moiety 'C28 H24 Cl2 N4 O8 Zn'
_chemical_formula_sum 'C28 H24 Cl2 N4 O8 Zn'
_chemical_formula_weight 680.78
_chemical_name_systematic
;
Bis(2-chlorobenzoato-\k^2^<i>O</i>,<i>O</i>')bis[methyl
N-(3-pyridyl)carbamato-\k<i>N</i>]zinc(II)
;
_space_group_IT_number 56
_symmetry_cell_setting orthorhombic
_symmetry_space_group_name_Hall '-P 2ab 2ac'
_symmetry_space_group_name_H-M 'P c c n'
_atom_sites_solution_hydrogens geom
_atom_sites_solution_primary direct
_atom_sites_solution_secondary difmap
_audit_creation_method SHELXL-97
_cell_angle_alpha 90.00
_cell_angle_beta 90.00
_cell_angle_gamma 90.00
_cell_formula_units_Z 4
_cell_length_a 15.444(3)
_cell_length_b 13.650(3)
_cell_length_c 13.627(3)
_cell_measurement_reflns_used 25
_cell_measurement_temperature 293(2)
_cell_measurement_theta_max 8.61
_cell_measurement_theta_min 4.52
_cell_volume 2872.7(11)
_computing_cell_refinement XSCANS
_computing_data_collection 'XSCANS (Siemens, 1994)'
_computing_data_reduction XSCANS
_computing_molecular_graphics 'ORTEP-3 (Farrugia, 1997)'
_computing_publication_material 'enCIFer (Allen <i>et al.</i>,  2004)'
_computing_structure_refinement 'SHELXL97 (Sheldrick, 1997)'
_computing_structure_solution 'SIR97 (Altomare <i>et al.</i>,  1999)'
_diffrn_ambient_temperature 293(2)
_diffrn_measured_fraction_theta_full 0.989
_diffrn_measured_fraction_theta_max 0.989
_diffrn_measurement_device_type 'Siemens P4'
_diffrn_measurement_method 2\q/\w
_diffrn_radiation_monochromator graphite
_diffrn_radiation_source 'fine-focus sealed tube'
_diffrn_radiation_type MoK\a
_diffrn_radiation_wavelength 0.71069
_diffrn_reflns_av_R_equivalents 0.0211
_diffrn_reflns_av_sigmaI/netI 0.0332
_diffrn_reflns_limit_h_max 20
_diffrn_reflns_limit_h_min -1
_diffrn_reflns_limit_k_max 18
_diffrn_reflns_limit_k_min -1
_diffrn_reflns_limit_l_max 18
_diffrn_reflns_limit_l_min -1
_diffrn_reflns_number 4275
_diffrn_reflns_theta_full 26.00
_diffrn_reflns_theta_max 28.00
_diffrn_reflns_theta_min 2.49
_diffrn_standards_decay_% 4.3
_diffrn_standards_interval_count 97
_diffrn_standards_number 3
_exptl_absorpt_coefficient_mu 1.099
_exptl_absorpt_correction_T_max 0.339
_exptl_absorpt_correction_T_min 0.304
_exptl_absorpt_correction_type psi-scan
_exptl_absorpt_process_details '(XEMP; Siemens, 1994)'
_exptl_crystal_colour colourless
_exptl_crystal_density_diffrn 1.574
_exptl_crystal_density_method 'not measured'
_exptl_crystal_description Prism
_exptl_crystal_F_000 1392
_exptl_crystal_size_max 0.70
_exptl_crystal_size_mid 0.50
_exptl_crystal_size_min 0.40
_refine_diff_density_max 0.270
_refine_diff_density_min -0.363
_refine_ls_extinction_method none
_refine_ls_goodness_of_fit_ref 1.017
_refine_ls_hydrogen_treatment constr
_refine_ls_matrix_type full
_refine_ls_number_parameters 196
_refine_ls_number_reflns 3429
_refine_ls_number_restraints 0
_refine_ls_restrained_S_all 1.017
_refine_ls_R_factor_all 0.0566
_refine_ls_R_factor_gt 0.0372
_refine_ls_shift/su_max 0.001
_refine_ls_shift/su_mean 0.000
_refine_ls_structure_factor_coef Fsqd
_refine_ls_weighting_details 'calc w=1/[\s^2^(Fo^2^)+(0.0406P)^2^+0.9964P] where P=(Fo^2^+2Fc^2^)/3'
_refine_ls_weighting_scheme calc
_refine_ls_wR_factor_gt 0.0894
_refine_ls_wR_factor_ref 0.0964
_reflns_number_gt 2566
_reflns_number_total 3429
_reflns_threshold_expression I>2\s(I)
_cod_data_source_file ci2367.cif
_cod_data_source_block I
_cod_depositor_comments
;
The following automatic conversions were performed:
'_symmetry_cell_setting' value 'Orthorhombic' changed to 'orthorhombic'
according to '/home/saulius/struct/CIF-dictionaries/cif_core.dic'
dictionary named 'cif_core.dic' version 2.4.1 from 2010-06-29.

Automatic conversion script
Id: cif_fix_enum 1527 2010-12-29 10:47:43Z saulius 

The following automatic conversions were performed:

'_symmetry_cell_setting' value 'Orthorhombic' changed to
'orthorhombic' according to
/home/saulius/struct/CIF-dictionaries/cif_core.dic dictionary named
'cif_core.dic' version 2.4.1 from 2010-06-29.

Automatic conversion script
Id: cif_fix_values 1715 2011-07-08 13:25:40Z adriana 
;
_cod_original_cell_volume 2872.7(10)
_cod_database_code 2213246
_cod_database_fobs_code 2213246

loop_
_symmetry_equiv_pos_as_xyz
'x, y, z'
'-x+1/2, -y+1/2, z'
'x+1/2, -y, -z+1/2'
'-x, y+1/2, -z+1/2'
'-x, -y, -z'
'x-1/2, y-1/2, -z'
'-x-1/2, y, z-1/2'
'x, -y-1/2, z-1/2'

loop_
_atom_site_type_symbol
_atom_site_label
_atom_site_fract_x
_atom_site_fract_y
_atom_site_fract_z
_atom_site_U_iso_or_equiv
_atom_site_adp_type
_atom_site_calc_flag
_atom_site_refinement_flags
_atom_site_occupancy
Zn Zn 0.2500 0.2500 0.00830(3) 0.04173(11) Uani d S 1
Cl Cl 0.02319(4) 0.17755(6) -0.27367(6) 0.0697(2) Uani d . 1
N N1 0.30551(11) 0.34776(13) 0.10944(13) 0.0420(4) Uani d . 1
N N2 0.22484(13) 0.47062(13) 0.32673(15) 0.0503(5) Uani d . 1
H H2 0.1861 0.4281 0.3423 0.060 Uiso calc R 1
O O1 0.14614(11) 0.33727(13) -0.02481(14) 0.0577(4) Uani d . 1
O O2 0.14705(12) 0.20595(14) -0.11392(15) 0.0677(5) Uani d . 1
O O3 0.27541(12) 0.62242(13) 0.36654(14) 0.0632(5) Uani d . 1
O O4 0.15579(14) 0.55887(13) 0.43625(14) 0.0683(5) Uani d . 1
C C1 0.11059(14) 0.28121(17) -0.08633(17) 0.0458(5) Uani d . 1
C C2 0.02036(13) 0.30729(14) -0.11921(16) 0.0402(4) Uani d . 1
C C3 -0.02401(14) 0.26336(16) -0.19616(17) 0.0450(5) Uani d . 1
C C4 -0.10918(16) 0.2880(2) -0.21635(19) 0.0567(6) Uani d . 1
H H4 -0.1382 0.2570 -0.2675 0.068 Uiso calc R 1
C C5 -0.15084(17) 0.3575(2) -0.1616(2) 0.0647(7) Uani d . 1
H H5 -0.2082 0.3732 -0.1752 0.078 Uiso calc R 1
C C6 -0.10790(17) 0.4042(2) -0.0863(2) 0.0643(7) Uani d . 1
H H6 -0.1356 0.4525 -0.0499 0.077 Uiso calc R 1
C C7 -0.02320(15) 0.37853(18) -0.06538(18) 0.0519(5) Uani d . 1
H H7 0.0053 0.4097 -0.0140 0.062 Uiso calc R 1
C C8 0.25616(14) 0.37803(15) 0.18363(16) 0.0423(4) Uani d . 1
H H8 0.2005 0.3525 0.1891 0.051 Uiso calc R 1
C C9 0.28322(14) 0.44532(15) 0.25299(15) 0.0411(4) Uani d . 1
C C10 0.36653(15) 0.48203(17) 0.24529(17) 0.0494(5) Uani d . 1
H H10 0.3877 0.5266 0.2910 0.059 Uiso calc R 1
C C11 0.41724(15) 0.45099(18) 0.16834(19) 0.0539(6) Uani d . 1
H H11 0.4732 0.4751 0.1612 0.065 Uiso calc R 1
C C12 0.38551(14) 0.38477(18) 0.10245(17) 0.0502(5) Uani d . 1
H H12 0.4207 0.3647 0.0509 0.060 Uiso calc R 1
C C13 0.22424(16) 0.55699(17) 0.37586(17) 0.0492(5) Uani d . 1
C C14 0.1445(2) 0.6486(2) 0.4903(2) 0.0798(9) Uani d . 1
H H14A 0.1280 0.7000 0.4461 0.120 Uiso calc R 1
H H14B 0.1979 0.6656 0.5220 0.120 Uiso calc R 1
H H14C 0.1001 0.6398 0.5388 0.120 Uiso calc R 1

loop_
_atom_site_aniso_label
_atom_site_aniso_U_11
_atom_site_aniso_U_22
_atom_site_aniso_U_33
_atom_site_aniso_U_12
_atom_site_aniso_U_13
_atom_site_aniso_U_23
Zn 0.04048(17) 0.04280(18) 0.0419(2) 0.00580(14) 0.000 0.000
Cl 0.0637(4) 0.0734(4) 0.0720(4) -0.0131(3) 0.0083(3) -0.0261(4)
N1 0.0427(8) 0.0407(9) 0.0427(10) 0.0003(7) -0.0003(8) -0.0004(7)
N2 0.0636(11) 0.0395(9) 0.0477(11) -0.0067(8) 0.0129(9) -0.0020(8)
O1 0.0516(9) 0.0575(10) 0.0642(11) 0.0012(8) -0.0142(8) 0.0015(8)
O2 0.0678(11) 0.0697(12) 0.0656(12) 0.0302(10) -0.0050(9) -0.0042(10)
O3 0.0788(12) 0.0477(9) 0.0632(11) -0.0113(9) 0.0033(9) -0.0093(8)
O4 0.0933(13) 0.0544(10) 0.0572(11) -0.0041(10) 0.0267(10) -0.0112(9)
C1 0.0470(11) 0.0482(11) 0.0422(12) 0.0033(10) 0.0020(9) 0.0115(9)
C2 0.0443(10) 0.0386(10) 0.0378(11) 0.0021(8) 0.0008(8) 0.0102(8)
C3 0.0458(11) 0.0465(12) 0.0428(11) -0.0061(9) 0.0028(9) 0.0082(9)
C4 0.0503(12) 0.0734(16) 0.0463(13) -0.0089(12) -0.0075(11) 0.0143(12)
C5 0.0470(12) 0.0817(19) 0.0653(17) 0.0114(13) -0.0039(12) 0.0221(15)
C6 0.0609(15) 0.0689(16) 0.0633(16) 0.0260(13) 0.0045(13) 0.0061(13)
C7 0.0551(13) 0.0530(13) 0.0477(13) 0.0085(11) -0.0024(10) 0.0003(10)
C8 0.0417(10) 0.0370(9) 0.0481(11) -0.0023(8) 0.0017(10) 0.0004(9)
C9 0.0497(10) 0.0329(9) 0.0406(11) 0.0005(8) 0.0009(9) 0.0072(9)
C10 0.0540(12) 0.0459(12) 0.0484(13) -0.0060(10) -0.0070(10) -0.0027(10)
C11 0.0428(11) 0.0586(14) 0.0601(15) -0.0090(10) -0.0009(10) -0.0018(12)
C12 0.0437(11) 0.0585(13) 0.0484(13) -0.0012(10) 0.0032(10) 0.0003(11)
C13 0.0665(13) 0.0432(11) 0.0379(11) 0.0005(10) 0.0013(10) 0.0025(9)
C14 0.104(2) 0.0697(18) 0.0658(19) 0.0088(17) 0.0153(17) -0.0246(15)

loop_
_atom_type_symbol
_atom_type_description
_atom_type_scat_dispersion_real
_atom_type_scat_dispersion_imag
_atom_type_scat_source
C C 0.0033 0.0016 'International Tables Vol C Tables 4.2.6.8 and 6.1.1.4'
H H 0.0000 0.0000 'International Tables Vol C Tables 4.2.6.8 and 6.1.1.4'
N N 0.0061 0.0033 'International Tables Vol C Tables 4.2.6.8 and 6.1.1.4'
O O 0.0106 0.0060 'International Tables Vol C Tables 4.2.6.8 and 6.1.1.4'
Zn Zn 0.2839 1.4301 'International Tables Vol C Tables 4.2.6.8 and 6.1.1.4'
Cl Cl 0.1484 0.1585 'International Tables Vol C Tables 4.2.6.8 and 6.1.1.4'

loop_
_geom_angle_atom_site_label_1
_geom_angle_atom_site_label_2
_geom_angle_atom_site_label_3
_geom_angle_site_symmetry_1
_geom_angle_site_symmetry_3
_geom_angle
O1 Zn O1 . 2 154.55(11)
O1 Zn N1 . . 95.43(7)
O1 Zn N1 2 . 101.20(7)
O1 Zn N1 . 2 101.20(7)
O1 Zn N1 2 2 95.43(7)
N1 Zn N1 . 2 98.02(10)
O1 Zn O2 . . 57.97(6)
O1 Zn O2 2 . 102.83(7)
N1 Zn O2 . . 153.14(6)
N1 Zn O2 2 . 91.49(7)
O1 Zn O2 . 2 102.83(7)
O1 Zn O2 2 2 57.97(6)
N1 Zn O2 . 2 91.49(7)
N1 Zn O2 2 2 153.14(6)
O2 Zn O2 . 2 91.17(10)
O1 Zn C1 . 2 130.40(8)
O1 Zn C1 2 2 29.39(7)
N1 Zn C1 . 2 95.36(7)
N1 Zn C1 2 2 124.83(7)
O2 Zn C1 . 2 99.69(7)
O2 Zn C1 2 2 28.68(7)
C8 N1 C12 . . 117.73(19)
C8 N1 Zn . . 117.48(14)
C12 N1 Zn . . 124.73(15)
C13 N2 C9 . . 125.2(2)
C13 N2 H2 . . 117.4
C9 N2 H2 . . 117.4
C1 O1 Zn . . 97.73(14)
C1 O2 Zn . . 83.16(15)
C13 O4 C14 . . 115.2(2)
O2 C1 O1 . . 120.7(2)
O2 C1 C2 . . 122.0(2)
O1 C1 C2 . . 117.2(2)
C3 C2 C7 . . 117.46(19)
C3 C2 C1 . . 125.4(2)
C7 C2 C1 . . 117.1(2)
C4 C3 C2 . . 120.9(2)
C4 C3 Cl . . 116.18(19)
C2 C3 Cl . . 122.89(17)
C5 C4 C3 . . 120.4(2)
C5 C4 H4 . . 119.8
C3 C4 H4 . . 119.8
C4 C5 C6 . . 120.0(2)
C4 C5 H5 . . 120.0
C6 C5 H5 . . 120.0
C5 C6 C7 . . 119.4(3)
C5 C6 H6 . . 120.3
C7 C6 H6 . . 120.3
C6 C7 C2 . . 121.7(2)
C6 C7 H7 . . 119.2
C2 C7 H7 . . 119.2
N1 C8 C9 . . 123.51(19)
N1 C8 H8 . . 118.2
C9 C8 H8 . . 118.2
C8 C9 C10 . . 118.0(2)
C8 C9 N2 . . 117.5(2)
C10 C9 N2 . . 124.5(2)
C11 C10 C9 . . 118.4(2)
C11 C10 H10 . . 120.8
C9 C10 H10 . . 120.8
C12 C11 C10 . . 120.1(2)
C12 C11 H11 . . 120.0
C10 C11 H11 . . 120.0
N1 C12 C11 . . 122.3(2)
N1 C12 H12 . . 118.8
C11 C12 H12 . . 118.8
O3 C13 O4 . . 124.8(2)
O3 C13 N2 . . 126.2(2)
O4 C13 N2 . . 109.0(2)
O4 C14 H14A . . 109.5
O4 C14 H14B . . 109.5
H14A C14 H14B . . 109.5
O4 C14 H14C . . 109.5
H14A C14 H14C . . 109.5
H14B C14 H14C . . 109.5

loop_
_geom_bond_atom_site_label_1
_geom_bond_atom_site_label_2
_geom_bond_site_symmetry_2
_geom_bond_distance
Zn O1 . 2.0484(16)
Zn O1 2 2.0484(16)
Zn N1 . 2.1012(18)
Zn N1 2 2.1012(18)
Zn O2 . 2.380(2)
Zn O2 2 2.380(2)
Zn C1 2 2.546(2)
Cl C3 . 1.737(2)
N1 C8 . 1.332(3)
N1 C12 . 1.338(3)
N2 C13 . 1.356(3)
N2 C9 . 1.394(3)
N2 H2 . 0.86
O1 C1 . 1.261(3)
O2 C1 . 1.230(3)
O3 C13 . 1.199(3)
O4 C13 . 1.340(3)
O4 C14 . 1.439(3)
C1 C2 . 1.506(3)
C2 C3 . 1.389(3)
C2 C7 . 1.391(3)
C3 C4 . 1.385(3)
C4 C5 . 1.368(4)
C4 H4 . 0.93
C5 C6 . 1.378(4)
C5 H5 . 0.93
C6 C7 . 1.384(3)
C6 H6 . 0.93
C7 H7 . 0.93
C8 C9 . 1.383(3)
C8 H8 . 0.93
C9 C10 . 1.385(3)
C10 C11 . 1.376(3)
C10 H10 . 0.93
C11 C12 . 1.365(3)
C11 H11 . 0.93
C12 H12 . 0.93
C14 H14A . 0.96
C14 H14B . 0.96
C14 H14C . 0.96

loop_
_geom_hbond_atom_site_label_D
_geom_hbond_atom_site_label_H
_geom_hbond_atom_site_label_A
_geom_hbond_site_symmetry_A
_geom_hbond_distance_DH
_geom_hbond_distance_HA
_geom_hbond_distance_DA
_geom_hbond_angle_DHA
N2 H2 O2 8_566 0.86 2.02 2.812(3) 153
C8 H8 Cl 8_566 0.93 2.82 3.723(2) 165

loop_
_geom_torsion_atom_site_label_1
_geom_torsion_atom_site_label_2
_geom_torsion_atom_site_label_3
_geom_torsion_atom_site_label_4
_geom_torsion_site_symmetry_1
_geom_torsion
O1 Zn N1 C8 . 55.12(16)
O1 Zn N1 C8 2 -144.24(15)
N1 Zn N1 C8 2 -47.03(13)
O2 Zn N1 C8 . 62.6(2)
O2 Zn N1 C8 2 158.16(15)
C1 Zn N1 C8 2 -173.37(15)
O1 Zn N1 C12 . -122.03(18)
O1 Zn N1 C12 2 38.62(19)
N1 Zn N1 C12 2 135.8(2)
O2 Zn N1 C12 . -114.5(2)
O2 Zn N1 C12 2 -18.99(18)
C1 Zn N1 C12 2 9.49(19)
O1 Zn O1 C1 2 48.91(13)
N1 Zn O1 C1 . 179.75(14)
N1 Zn O1 C1 2 -80.94(15)
O2 Zn O1 C1 . 3.74(13)
O2 Zn O1 C1 2 86.97(15)
C1 Zn O1 C1 2 77.97(19)
O1 Zn O2 C1 . -3.83(13)
O1 Zn O2 C1 2 -165.62(14)
N1 Zn O2 C1 . -12.6(2)
N1 Zn O2 C1 2 98.47(15)
O2 Zn O2 C1 2 -108.26(15)
C1 Zn O2 C1 2 -135.80(13)
Zn O2 C1 O1 . 6.1(2)
Zn O2 C1 C2 . -170.09(19)
Zn O1 C1 O2 . -7.2(2)
Zn O1 C1 C2 . 169.25(16)
O2 C1 C2 C3 . -13.6(3)
O1 C1 C2 C3 . 170.0(2)
O2 C1 C2 C7 . 163.7(2)
O1 C1 C2 C7 . -12.7(3)
C7 C2 C3 C4 . -1.8(3)
C1 C2 C3 C4 . 175.5(2)
C7 C2 C3 Cl . 176.85(17)
C1 C2 C3 Cl . -5.9(3)
C2 C3 C4 C5 . 1.1(3)
Cl C3 C4 C5 . -177.63(19)
C3 C4 C5 C6 . 0.6(4)
C4 C5 C6 C7 . -1.5(4)
C5 C6 C7 C2 . 0.7(4)
C3 C2 C7 C6 . 0.9(3)
C1 C2 C7 C6 . -176.6(2)
C12 N1 C8 C9 . 0.1(3)
Zn N1 C8 C9 . -177.22(16)
N1 C8 C9 C10 . -0.9(3)
N1 C8 C9 N2 . 179.92(19)
C13 N2 C9 C8 . -153.2(2)
C13 N2 C9 C10 . 27.6(4)
C8 C9 C10 C11 . 1.1(3)
N2 C9 C10 C11 . -179.7(2)
C9 C10 C11 C12 . -0.7(4)
C8 N1 C12 C11 . 0.3(3)
Zn N1 C12 C11 . 177.46(18)
C10 C11 C12 N1 . 0.0(4)
C14 O4 C13 O3 . 1.7(4)
C14 O4 C13 N2 . -177.3(2)
C9 N2 C13 O3 . -3.4(4)
C9 N2 C13 O4 . 175.6(2)
